data_4118863
loop_
_publ_author_name
'Nicolas Guimond'
'Christina Gouliaras'
'Keith Fagnou'

_publ_section_title
;
 Correction to Rhodium(III)-Catalyzed Isoquinolone Synthesis: The N-O Bond
 as a Handle for C-N Bond Formation and Catalyst Turnover
;
_journal_name_full 'Journal of the American Chemical Society'
_journal_page_first 18148
_journal_page_last 18148
_journal_paper_doi 10.1021/ja3096625
_journal_volume 134
_journal_year 2012
_chemical_formula_sum 'C22 H17 N O2'
_chemical_formula_weight 327.37
_chemical_name_systematic
; 
 ? 
;
_space_group_IT_number 2
_symmetry_cell_setting triclinic
_symmetry_space_group_name_Hall '-P 1'
_symmetry_space_group_name_H-M 'P -1'
_atom_sites_solution_hydrogens geom
_atom_sites_solution_primary direct
_atom_sites_solution_secondary difmap
_audit_creation_method SHELXL-97
_cell_angle_alpha 106.306(2)
_cell_angle_beta 93.996(2)
_cell_angle_gamma 118.475(2)
_cell_formula_units_Z 2
_cell_length_a 9.6156(3)
_cell_length_b 9.7142(3)
_cell_length_c 10.8697(3)
_cell_measurement_reflns_used 6158
_cell_measurement_temperature 200(2)
_cell_measurement_theta_max 28.24
_cell_measurement_theta_min 2.55
_cell_volume 831.28(5)
_computing_cell_refinement 'APEX II, Bruker (2009)'
_computing_data_collection 'APEX II, Bruker (2009)'
_computing_data_reduction 'XPREP, Bruker (2009)'
_computing_molecular_graphics 'SHELXTL, Bruker (2004)'
_computing_publication_material 'SHELXTL, Bruker (2004)'
_computing_structure_refinement 'SHELXL-97 (Sheldrick, 2008)'
_computing_structure_solution 'SHELXS-97 (Sheldrick, 2008)'
_diffrn_ambient_temperature 200(2)
_diffrn_measured_fraction_theta_full 0.980
_diffrn_measured_fraction_theta_max 0.980
_diffrn_measurement_device_type 'Bruker APEX-II CCD'
_diffrn_measurement_method '\f and \w scans'
_diffrn_radiation_monochromator graphite
_diffrn_radiation_source 'fine-focus sealed tube'
_diffrn_radiation_type MoK\a
_diffrn_radiation_wavelength 0.71073
_diffrn_reflns_av_R_equivalents 0.0212
_diffrn_reflns_av_sigmaI/netI 0.0229
_diffrn_reflns_limit_h_max 12
_diffrn_reflns_limit_h_min -12
_diffrn_reflns_limit_k_max 12
_diffrn_reflns_limit_k_min -12
_diffrn_reflns_limit_l_max 14
_diffrn_reflns_limit_l_min -14
_diffrn_reflns_number 11698
_diffrn_reflns_theta_full 28.33
_diffrn_reflns_theta_max 28.33
_diffrn_reflns_theta_min 2.01
_exptl_absorpt_coefficient_mu 0.084
_exptl_absorpt_correction_T_max 0.9892
_exptl_absorpt_correction_T_min 0.9810
_exptl_absorpt_correction_type multi-scan
_exptl_absorpt_process_details 'SADABS, Bruker (2003)'
_exptl_crystal_colour colourless
_exptl_crystal_density_diffrn 1.308
_exptl_crystal_density_meas ?
_exptl_crystal_description block
_exptl_crystal_F_000 344
_exptl_crystal_size_max 0.23
_exptl_crystal_size_mid 0.15
_exptl_crystal_size_min 0.13
_refine_diff_density_max 0.273
_refine_diff_density_min -0.193
_refine_diff_density_rms 0.039
_refine_ls_extinction_method none
_refine_ls_goodness_of_fit_ref 1.051
_refine_ls_hydrogen_treatment constr
_refine_ls_matrix_type full
_refine_ls_number_parameters 226
_refine_ls_number_reflns 4058
_refine_ls_number_restraints 0
_refine_ls_restrained_S_all 1.051
_refine_ls_R_factor_all 0.0486
_refine_ls_R_factor_gt 0.0394
_refine_ls_shift/su_max 0.001
_refine_ls_shift/su_mean 0.000
_refine_ls_structure_factor_coef Fsqd
_refine_ls_weighting_details 'calc w=1/[\s^2^(Fo^2^)+(0.0694P)^2^+0.1133P] where P=(Fo^2^+2Fc^2^)/3'
_refine_ls_weighting_scheme calc
_refine_ls_wR_factor_gt 0.1118
_refine_ls_wR_factor_ref 0.1200
_reflns_number_gt 3357
_reflns_number_total 4058
_reflns_threshold_expression >2sigma(I)
_cod_data_source_file ja3096625_si_003.cif
_cod_data_source_block ab014
_cod_depositor_comments
;
The following automatic conversions were performed:

'_exptl_crystal_density_meas' value 'n/a' was changed to '?' - the
value is perceived as not measured.

Automatic conversion script
Id: cif_fix_values 3008 2015-01-20 13:52:24Z robertas 
;
_cod_original_cell_volume 831.28(4)
_cod_database_code 4118863

loop_
_symmetry_equiv_pos_as_xyz
'x, y, z'
'-x, -y, -z'

loop_
_atom_site_label
_atom_site_type_symbol
_atom_site_fract_x
_atom_site_fract_y
_atom_site_fract_z
_atom_site_U_iso_or_equiv
_atom_site_adp_type
_atom_site_occupancy
_atom_site_symmetry_multiplicity
_atom_site_calc_flag
_atom_site_refinement_flags
O1 O 0.77468(10) 0.13170(9) -0.00121(7) 0.03033(19) Uani 1 1 d .
O2 O 0.86845(11) 0.24484(11) -0.17668(9) 0.0376(2) Uani 1 1 d .
N1 N 0.86173(12) 0.09238(12) -0.19212(9) 0.0312(2) Uani 1 1 d .
C1 C 0.81329(12) 0.04158(13) -0.09810(10) 0.0264(2) Uani 1 1 d .
C2 C 0.79838(12) -0.11390(13) -0.09338(10) 0.0264(2) Uani 1 1 d .
C3 C 0.82559(15) -0.21590(15) -0.19518(11) 0.0353(3) Uani 1 1 d .
H3A H 0.8558 -0.1839 -0.2686 0.042 Uiso 1 1 calc R
C4 C 0.80880(17) -0.36289(16) -0.18964(13) 0.0416(3) Uani 1 1 d .
H4A H 0.8281 -0.4315 -0.2590 0.050 Uiso 1 1 calc R
C5 C 0.76386(17) -0.41112(15) -0.08326(12) 0.0392(3) Uani 1 1 d .
H5A H 0.7523 -0.5127 -0.0800 0.047 Uiso 1 1 calc R
C6 C 0.73595(14) -0.31144(14) 0.01798(11) 0.0319(2) Uani 1 1 d .
H6A H 0.7038 -0.3458 0.0900 0.038 Uiso 1 1 calc R
C7 C 0.75462(12) -0.16006(12) 0.01538(10) 0.0255(2) Uani 1 1 d .
C8 C 0.72879(12) -0.04949(12) 0.12125(10) 0.0247(2) Uani 1 1 d .
C9 C 0.74171(12) 0.09021(13) 0.10944(10) 0.0255(2) Uani 1 1 d .
C10 C 0.95349(17) 0.30965(18) -0.26801(15) 0.0445(3) Uani 1 1 d .
H10A H 0.9603 0.4159 -0.2599 0.067 Uiso 1 1 calc R
H10B H 0.8951 0.2290 -0.3581 0.067 Uiso 1 1 calc R
H10C H 1.0637 0.3287 -0.2490 0.067 Uiso 1 1 calc R
C11 C 0.68691(13) -0.09259(12) 0.24014(10) 0.0255(2) Uani 1 1 d .
C12 C 0.80011(14) -0.09353(14) 0.32670(11) 0.0301(2) Uani 1 1 d .
H12A H 0.9018 -0.0723 0.3074 0.036 Uiso 1 1 calc R
C13 C 0.76494(16) -0.12530(15) 0.44078(12) 0.0368(3) Uani 1 1 d .
H13A H 0.8433 -0.1242 0.5000 0.044 Uiso 1 1 calc R
C14 C 0.61645(17) -0.15862(16) 0.46901(12) 0.0409(3) Uani 1 1 d .
H14A H 0.5933 -0.1788 0.5479 0.049 Uiso 1 1 calc R
C15 C 0.50215(15) -0.16235(16) 0.38172(13) 0.0394(3) Uani 1 1 d .
H15A H 0.3991 -0.1877 0.3998 0.047 Uiso 1 1 calc R
C16 C 0.53659(14) -0.12937(14) 0.26775(11) 0.0317(2) Uani 1 1 d .
H16A H 0.4573 -0.1319 0.2084 0.038 Uiso 1 1 calc R
C17 C 0.72370(12) 0.21891(12) 0.20540(10) 0.0263(2) Uani 1 1 d .
C18 C 0.79742(15) 0.28116(14) 0.33929(11) 0.0329(2) Uani 1 1 d .
H18A H 0.8615 0.2418 0.3697 0.040 Uiso 1 1 calc R
C19 C 0.77768(17) 0.40022(15) 0.42823(12) 0.0400(3) Uani 1 1 d .
H19A H 0.8288 0.4426 0.5194 0.048 Uiso 1 1 calc R
C20 C 0.68377(16) 0.45811(14) 0.38522(13) 0.0408(3) Uani 1 1 d .
H20A H 0.6683 0.5377 0.4469 0.049 Uiso 1 1 calc R
C21 C 0.61292(15) 0.39953(15) 0.25232(13) 0.0386(3) Uani 1 1 d .
H21A H 0.5495 0.4398 0.2224 0.046 Uiso 1 1 calc R
C22 C 0.63407(14) 0.28192(14) 0.16226(12) 0.0332(2) Uani 1 1 d .
H22A H 0.5872 0.2441 0.0707 0.040 Uiso 1 1 calc R

loop_
_atom_site_aniso_label
_atom_site_aniso_U_11
_atom_site_aniso_U_22
_atom_site_aniso_U_33
_atom_site_aniso_U_23
_atom_site_aniso_U_13
_atom_site_aniso_U_12
O1 0.0415(4) 0.0304(4) 0.0282(4) 0.0141(3) 0.0128(3) 0.0229(4)
O2 0.0471(5) 0.0389(4) 0.0464(5) 0.0264(4) 0.0222(4) 0.0294(4)
N1 0.0353(5) 0.0325(5) 0.0345(5) 0.0172(4) 0.0130(4) 0.0205(4)
C1 0.0251(5) 0.0285(5) 0.0254(5) 0.0092(4) 0.0061(4) 0.0141(4)
C2 0.0251(5) 0.0262(5) 0.0267(5) 0.0081(4) 0.0064(4) 0.0131(4)
C3 0.0421(6) 0.0369(6) 0.0314(5) 0.0124(5) 0.0152(5) 0.0228(5)
C4 0.0552(8) 0.0380(6) 0.0381(6) 0.0086(5) 0.0176(6) 0.0308(6)
C5 0.0519(7) 0.0291(6) 0.0409(6) 0.0108(5) 0.0122(6) 0.0250(5)
C6 0.0385(6) 0.0277(5) 0.0312(5) 0.0114(4) 0.0093(5) 0.0179(5)
C7 0.0246(5) 0.0239(5) 0.0259(5) 0.0071(4) 0.0048(4) 0.0122(4)
C8 0.0244(5) 0.0247(5) 0.0240(5) 0.0082(4) 0.0053(4) 0.0123(4)
C9 0.0262(5) 0.0268(5) 0.0235(5) 0.0093(4) 0.0060(4) 0.0137(4)
C10 0.0476(7) 0.0489(7) 0.0605(8) 0.0383(7) 0.0272(6) 0.0305(6)
C11 0.0291(5) 0.0210(4) 0.0257(5) 0.0079(4) 0.0075(4) 0.0126(4)
C12 0.0315(5) 0.0302(5) 0.0317(5) 0.0135(4) 0.0093(4) 0.0166(4)
C13 0.0436(7) 0.0354(6) 0.0325(6) 0.0170(5) 0.0067(5) 0.0189(5)
C14 0.0511(7) 0.0377(6) 0.0332(6) 0.0184(5) 0.0180(5) 0.0184(6)
C15 0.0365(6) 0.0373(6) 0.0437(7) 0.0165(5) 0.0205(5) 0.0161(5)
C16 0.0287(5) 0.0304(5) 0.0353(6) 0.0120(4) 0.0091(4) 0.0146(4)
C17 0.0267(5) 0.0216(4) 0.0297(5) 0.0092(4) 0.0086(4) 0.0115(4)
C18 0.0413(6) 0.0281(5) 0.0297(5) 0.0098(4) 0.0081(5) 0.0186(5)
C19 0.0558(8) 0.0312(6) 0.0300(5) 0.0092(5) 0.0143(5) 0.0208(6)
C20 0.0496(7) 0.0271(5) 0.0478(7) 0.0116(5) 0.0252(6) 0.0207(5)
C21 0.0351(6) 0.0309(6) 0.0551(7) 0.0149(5) 0.0143(5) 0.0208(5)
C22 0.0318(6) 0.0288(5) 0.0377(6) 0.0097(4) 0.0057(5) 0.0162(5)

loop_
_atom_type_symbol
_atom_type_description
_atom_type_scat_dispersion_real
_atom_type_scat_dispersion_imag
_atom_type_scat_source
C C 0.0033 0.0016 'International Tables Vol C Tables 4.2.6.8 and 6.1.1.4'
H H 0.0000 0.0000 'International Tables Vol C Tables 4.2.6.8 and 6.1.1.4'
N N 0.0061 0.0033 'International Tables Vol C Tables 4.2.6.8 and 6.1.1.4'
O O 0.0106 0.0060 'International Tables Vol C Tables 4.2.6.8 and 6.1.1.4'

loop_
_geom_angle_atom_site_label_1
_geom_angle_atom_site_label_2
_geom_angle_atom_site_label_3
_geom_angle
C1 O1 C9 120.96(8)
N1 O2 C10 107.37(8)
C1 N1 O2 110.97(9)
N1 C1 O1 120.29(9)
N1 C1 C2 120.42(9)
O1 C1 C2 119.29(9)
C3 C2 C7 120.13(10)
C3 C2 C1 121.13(10)
C7 C2 C1 118.73(9)
C4 C3 C2 120.21(11)
C3 C4 C5 120.31(11)
C6 C5 C4 120.02(11)
C5 C6 C7 120.66(10)
C6 C7 C2 118.65(9)
C6 C7 C8 122.52(9)
C2 C7 C8 118.83(9)
C9 C8 C7 119.31(9)
C9 C8 C11 120.57(9)
C7 C8 C11 120.11(9)
C8 C9 O1 122.40(9)
C8 C9 C17 127.71(9)
O1 C9 C17 109.89(8)
C16 C11 C12 119.06(10)
C16 C11 C8 120.92(9)
C12 C11 C8 120.01(9)
C13 C12 C11 120.25(10)
C14 C13 C12 120.42(11)
C15 C14 C13 119.53(11)
C14 C15 C16 120.52(11)
C11 C16 C15 120.19(11)
C18 C17 C22 119.00(10)
C18 C17 C9 120.92(10)
C22 C17 C9 120.07(10)
C19 C18 C17 120.23(11)
C18 C19 C20 120.44(12)
C21 C20 C19 119.69(11)
C20 C21 C22 120.20(12)
C21 C22 C17 120.37(11)

loop_
_geom_bond_atom_site_label_1
_geom_bond_atom_site_label_2
_geom_bond_distance
O1 C1 1.3638(12)
O1 C9 1.3831(12)
O2 N1 1.4120(12)
O2 C10 1.4226(14)
N1 C1 1.2787(13)
C1 C2 1.4637(14)
C2 C3 1.3952(15)
C2 C7 1.4009(14)
C3 C4 1.3778(17)
C4 C5 1.3872(17)
C5 C6 1.3825(16)
C6 C7 1.4028(14)
C7 C8 1.4628(14)
C8 C9 1.3464(14)
C8 C11 1.4910(13)
C9 C17 1.4766(14)
C11 C16 1.3911(15)
C11 C12 1.3935(15)
C12 C13 1.3861(15)
C13 C14 1.3833(18)
C14 C15 1.3809(19)
C15 C16 1.3877(16)
C17 C18 1.3927(15)
C17 C22 1.3947(15)
C18 C19 1.3840(16)
C19 C20 1.3868(19)
C20 C21 1.3807(19)
C21 C22 1.3880(16)

loop_
_geom_torsion_atom_site_label_1
_geom_torsion_atom_site_label_2
_geom_torsion_atom_site_label_3
_geom_torsion_atom_site_label_4
_geom_torsion
C10 O2 N1 C1 168.42(10)
O2 N1 C1 O1 0.61(14)
O2 N1 C1 C2 -179.50(9)
C9 O1 C1 N1 -171.90(9)
C9 O1 C1 C2 8.21(14)
N1 C1 C2 C3 -4.42(16)
O1 C1 C2 C3 175.47(10)
N1 C1 C2 C7 176.11(9)
O1 C1 C2 C7 -4.00(15)
C7 C2 C3 C4 0.33(18)
C1 C2 C3 C4 -179.14(11)
C2 C3 C4 C5 0.4(2)
C3 C4 C5 C6 -0.1(2)
C4 C5 C6 C7 -0.82(19)
C5 C6 C7 C2 1.48(17)
C5 C6 C7 C8 -179.06(10)
C3 C2 C7 C6 -1.23(16)
C1 C2 C7 C6 178.25(9)
C3 C2 C7 C8 179.29(10)
C1 C2 C7 C8 -1.24(15)
C6 C7 C8 C9 -177.03(10)
C2 C7 C8 C9 2.43(15)
C6 C7 C8 C11 2.33(15)
C2 C7 C8 C11 -178.20(9)
C7 C8 C9 O1 1.68(15)
C11 C8 C9 O1 -177.68(9)
C7 C8 C9 C17 -178.66(9)
C11 C8 C9 C17 1.98(16)
C1 O1 C9 C8 -7.21(15)
C1 O1 C9 C17 173.08(9)
C9 C8 C11 C16 64.29(14)
C7 C8 C11 C16 -115.07(11)
C9 C8 C11 C12 -114.57(12)
C7 C8 C11 C12 66.07(13)
C16 C11 C12 C13 -2.11(16)
C8 C11 C12 C13 176.77(10)
C11 C12 C13 C14 0.89(17)
C12 C13 C14 C15 0.88(18)
C13 C14 C15 C16 -1.41(19)
C12 C11 C16 C15 1.58(16)
C8 C11 C16 C15 -177.29(10)
C14 C15 C16 C11 0.18(18)
C8 C9 C17 C18 44.92(16)
O1 C9 C17 C18 -135.38(10)
C8 C9 C17 C22 -136.12(12)
O1 C9 C17 C22 43.57(13)
C22 C17 C18 C19 1.85(16)
C9 C17 C18 C19 -179.18(10)
C17 C18 C19 C20 0.34(18)
C18 C19 C20 C21 -1.62(19)
C19 C20 C21 C22 0.68(18)
C20 C21 C22 C17 1.54(17)
C18 C17 C22 C21 -2.79(16)
C9 C17 C22 C21 178.24(10)

loop_
_cod_related_entry_id
_cod_related_entry_database
_cod_related_entry_code
1 ChemSpider 30660680
